data_2021308
loop_
_publ_author_name
'Ho, Douglas M.'
'Zdilla, Michael J.'

_publ_section_title
;
 The solid-state conformation of the topical antifungal agent
 <i>O</i>-naphthalen-2-yl
 <i>N</i>-methyl-<i>N</i>-(3-methylphenyl)carbamothioate
;
_journal_coeditor_code YP3169
_journal_issue 11
_journal_name_full 'Acta Crystallographica Section C'
_journal_page_first
;
;
_journal_paper_doi 10.1107/S2053229618013591
_journal_volume 74
_journal_year 2018
_chemical_formula_iupac 'C19 H17 N O S'
_chemical_formula_moiety 'C19 H17 N O S'
_chemical_formula_sum 'C19 H17 N O S'
_chemical_formula_weight 307.39
_chemical_name_common Tolnaftate
_chemical_name_systematic
;
<i>O</i>-Naphthalen-2-yl
<i>N</i>-methyl-<i>N</i>-(3-methylphenyl)carbamothioate
;
_space_group_crystal_system monoclinic
_space_group_IT_number 14
_space_group_name_Hall '-P 2ybc'
_space_group_name_H-M_alt 'P 1 21/c 1'
_symmetry_space_group_name_Hall '-P 2ybc'
_symmetry_space_group_name_H-M 'P 1 21/c 1'
_atom_sites_solution_hydrogens geom
_atom_sites_solution_primary dual
_atom_sites_solution_secondary difmap
_audit_creation_method SHELXL-2018/3
_cell_angle_alpha 90
_cell_angle_beta 117.3590(12)
_cell_angle_gamma 90
_cell_formula_units_Z 4
_cell_length_a 17.0498(11)
_cell_length_b 5.7778(4)
_cell_length_c 18.1012(11)
_cell_measurement_reflns_used 2309
_cell_measurement_temperature 100(2)
_cell_measurement_theta_max 27.67
_cell_measurement_theta_min 2.53
_cell_volume 1583.70(18)
_computing_cell_refinement
;
SAINT (Bruker, 2013)
;
_computing_data_collection
;
APEX2 (Bruker, 2014)
;
_computing_data_reduction
;
SAINT (Bruker, 2013), SADABS (Bruker, 2014) and
XPREP (Bruker, 2014)
;
_computing_molecular_graphics
;
SHELXTL (Sheldrick, 2008)
;
_computing_publication_material
;
SHELXTL (Sheldrick, 2008) and publCIF (Westrip, 2010)
;
_computing_structure_refinement
;
SHELXL2018 (Sheldrick, 2015b)
;
_computing_structure_solution
;
SHELXT2018 (Sheldrick, 2015a)
;
_diffrn_ambient_temperature 100(2)
_diffrn_detector_area_resol_mean 8.333
_diffrn_measured_fraction_theta_full 0.992
_diffrn_measured_fraction_theta_max 0.977
_diffrn_measurement_device_type 'Bruker Kappa APEXII DUO'
_diffrn_measurement_method '\f and \w scans'
_diffrn_radiation_monochromator graphite
_diffrn_radiation_source 'sealed tube'
_diffrn_radiation_type 'Mo K\a'
_diffrn_radiation_wavelength 0.71073
_diffrn_reflns_av_R_equivalents 0.0202
_diffrn_reflns_av_unetI/netI 0.0379
_diffrn_reflns_limit_h_max 17
_diffrn_reflns_limit_h_min -22
_diffrn_reflns_limit_k_max 7
_diffrn_reflns_limit_k_min -4
_diffrn_reflns_limit_l_max 23
_diffrn_reflns_limit_l_min -17
_diffrn_reflns_number 6795
_diffrn_reflns_theta_full 25.242
_diffrn_reflns_theta_max 27.923
_diffrn_reflns_theta_min 2.257
_diffrn_standards_number 0
_exptl_absorpt_coefficient_mu 0.205
_exptl_absorpt_correction_T_max 1.0000
_exptl_absorpt_correction_T_min 0.9062
_exptl_absorpt_correction_type numerical
_exptl_absorpt_process_details
;
(SADABS; Bruker, 2014)
;
_exptl_crystal_colour colourless
_exptl_crystal_density_diffrn 1.289
_exptl_crystal_density_method 'not measured'
_exptl_crystal_description 'cut needle'
_exptl_crystal_F_000 648
_exptl_crystal_size_max 0.291
_exptl_crystal_size_mid 0.178
_exptl_crystal_size_min 0.067
_refine_diff_density_max 0.287
_refine_diff_density_min -0.269
_refine_ls_extinction_method none
_refine_ls_goodness_of_fit_ref 1.039
_refine_ls_hydrogen_treatment constr
_refine_ls_matrix_type full
_refine_ls_number_parameters 202
_refine_ls_number_reflns 3706
_refine_ls_number_restraints 0
_refine_ls_restrained_S_all 1.039
_refine_ls_R_factor_all 0.0533
_refine_ls_R_factor_gt 0.0377
_refine_ls_shift/su_max 0.000
_refine_ls_shift/su_mean 0.000
_refine_ls_structure_factor_coef Fsqd
_refine_ls_weighting_details 'w=1/[\s^2^(Fo^2^)+(0.0351P)^2^+0.7897P] where P=(Fo^2^+2Fc^2^)/3'
_refine_ls_weighting_scheme calc
_refine_ls_wR_factor_gt 0.0852
_refine_ls_wR_factor_ref 0.0925
_reflns_number_gt 2935
_reflns_number_total 3706
_reflns_threshold_expression 'I > 2\s(I)'
_cod_data_source_file yp3169sup1.cif
_cod_data_source_block I
_cod_database_code 2021308
_shelx_space_group_comment
;
The symmetry employed for this shelxl refinement is uniquely defined
by the following loop, which should always be used as a source of
symmetry information in preference to the above space-group names.
They are only intended as comments.
;
_shelx_estimated_absorpt_t_min 0.943
_shelx_estimated_absorpt_t_max 0.986

loop_
_space_group_symop_operation_xyz
'x, y, z'
'-x, y+1/2, -z+1/2'
'-x, -y, -z'
'x, -y-1/2, z-1/2'

loop_
_atom_site_type_symbol
_atom_site_label
_atom_site_fract_x
_atom_site_fract_y
_atom_site_fract_z
_atom_site_U_iso_or_equiv
_atom_site_adp_type
_atom_site_calc_flag
_atom_site_occupancy
C C1 0.59160(10) 0.6688(3) 0.42746(9) 0.0151(3) Uani d 1
H H1 0.623315 0.805903 0.429587 0.018 Uiso calc 1
C C2 0.62660(10) 0.5086(3) 0.48929(9) 0.0150(3) Uani d 1
C C3 0.58267(10) 0.3044(3) 0.48978(9) 0.0167(3) Uani d 1
H H3 0.609246 0.196902 0.534181 0.020 Uiso calc 1
C C4 0.50065(10) 0.2621(3) 0.42512(9) 0.0167(3) Uani d 1
H H4 0.470156 0.124436 0.425068 0.020 Uiso calc 1
C C4A 0.46071(10) 0.4211(3) 0.35831(9) 0.0136(3) Uani d 1
C C5 0.37668(10) 0.3792(3) 0.28975(9) 0.0170(3) Uani d 1
H H5 0.345130 0.242355 0.288336 0.020 Uiso calc 1
C C6 0.34068(10) 0.5354(3) 0.22541(9) 0.0182(3) Uani d 1
H H6 0.284768 0.504520 0.179538 0.022 Uiso calc 1
C C7 0.38596(10) 0.7408(3) 0.22688(10) 0.0183(3) Uani d 1
H H7 0.360301 0.847768 0.182193 0.022 Uiso calc 1
C C8 0.46690(10) 0.7868(3) 0.29253(9) 0.0158(3) Uani d 1
H H8 0.496618 0.926537 0.293226 0.019 Uiso calc 1
C C8A 0.50683(10) 0.6278(3) 0.35958(9) 0.0136(3) Uani d 1
O O9 0.70695(7) 0.5598(2) 0.55992(6) 0.0180(2) Uani d 1
C C10 0.78371(10) 0.4829(3) 0.56344(9) 0.0152(3) Uani d 1
S S11 0.79049(3) 0.31087(8) 0.49337(2) 0.02006(11) Uani d 1
N N12 0.85291(8) 0.5612(2) 0.63266(8) 0.0167(3) Uani d 1
C C13 0.84298(10) 0.7111(3) 0.69158(9) 0.0149(3) Uani d 1
C C14 0.87592(10) 0.6383(3) 0.77380(9) 0.0160(3) Uani d 1
H H14 0.903376 0.491070 0.789788 0.019 Uiso calc 1
C C15 0.86891(10) 0.7800(3) 0.83280(9) 0.0172(3) Uani d 1
C C16 0.82764(10) 0.9938(3) 0.80769(10) 0.0188(3) Uani d 1
H H16 0.821670 1.091372 0.847062 0.023 Uiso calc 1
C C17 0.79497(10) 1.0666(3) 0.72547(10) 0.0186(3) Uani d 1
H H17 0.766728 1.212836 0.709153 0.022 Uiso calc 1
C C18 0.80345(10) 0.9265(3) 0.66723(9) 0.0176(3) Uani d 1
H H18 0.782451 0.977470 0.611442 0.021 Uiso calc 1
C C19 0.90624(12) 0.7015(3) 0.92245(10) 0.0252(4) Uani d 1
H H19A 0.874340 0.778202 0.948881 0.038 Uiso calc 0.76(2)
H H19B 0.968999 0.742058 0.952272 0.038 Uiso calc 0.76(2)
H H19C 0.899534 0.533409 0.924194 0.038 Uiso calc 0.76(2)
H H19D 0.954242 0.590911 0.934683 0.038 Uiso calc 0.24(2)
H H19E 0.859583 0.627054 0.931293 0.038 Uiso calc 0.24(2)
H H19F 0.929048 0.835703 0.959371 0.038 Uiso calc 0.24(2)
C C20 0.94197(11) 0.4861(4) 0.65076(10) 0.0271(4) Uani d 1
H H20A 0.944778 0.316685 0.652511 0.041 Uiso calc 1
H H20B 0.984692 0.548683 0.704684 0.041 Uiso calc 1
H H20C 0.956057 0.542788 0.607206 0.041 Uiso calc 1

loop_
_atom_site_aniso_label
_atom_site_aniso_U_11
_atom_site_aniso_U_22
_atom_site_aniso_U_33
_atom_site_aniso_U_12
_atom_site_aniso_U_13
_atom_site_aniso_U_23
C1 0.0152(7) 0.0147(7) 0.0184(7) -0.0029(6) 0.0103(6) -0.0035(6)
C2 0.0121(7) 0.0201(8) 0.0123(6) 0.0007(6) 0.0053(6) -0.0046(6)
C3 0.0202(8) 0.0157(7) 0.0159(7) 0.0029(6) 0.0098(6) 0.0018(6)
C4 0.0189(8) 0.0153(8) 0.0185(7) -0.0018(6) 0.0108(6) -0.0007(6)
C4A 0.0146(7) 0.0150(7) 0.0142(7) 0.0003(6) 0.0091(6) -0.0015(6)
C5 0.0146(7) 0.0190(8) 0.0192(7) -0.0030(6) 0.0093(6) -0.0023(6)
C6 0.0127(7) 0.0244(9) 0.0167(7) 0.0000(6) 0.0061(6) -0.0023(6)
C7 0.0175(8) 0.0201(8) 0.0183(7) 0.0041(7) 0.0092(6) 0.0029(6)
C8 0.0178(7) 0.0142(7) 0.0192(7) -0.0005(6) 0.0118(6) -0.0004(6)
C8A 0.0156(7) 0.0136(7) 0.0153(7) 0.0009(6) 0.0103(6) -0.0014(6)
O9 0.0122(5) 0.0262(6) 0.0140(5) 0.0004(5) 0.0046(4) -0.0063(5)
C10 0.0145(7) 0.0168(8) 0.0147(7) 0.0025(6) 0.0072(6) 0.0040(6)
S11 0.0207(2) 0.0254(2) 0.01524(18) 0.00353(17) 0.00921(16) -0.00191(17)
N12 0.0129(6) 0.0215(7) 0.0146(6) 0.0026(5) 0.0054(5) -0.0015(5)
C13 0.0114(7) 0.0176(8) 0.0153(7) -0.0032(6) 0.0058(6) -0.0033(6)
C14 0.0122(7) 0.0165(8) 0.0167(7) -0.0020(6) 0.0045(6) 0.0005(6)
C15 0.0142(7) 0.0206(8) 0.0155(7) -0.0047(6) 0.0058(6) -0.0006(6)
C16 0.0180(8) 0.0193(8) 0.0209(7) -0.0050(6) 0.0105(7) -0.0057(7)
C17 0.0173(8) 0.0145(8) 0.0229(8) -0.0019(6) 0.0083(6) -0.0005(6)
C18 0.0167(8) 0.0189(8) 0.0156(7) -0.0021(7) 0.0061(6) 0.0014(6)
C19 0.0263(9) 0.0311(10) 0.0153(7) -0.0006(8) 0.0070(7) 0.0005(7)
C20 0.0142(8) 0.0418(11) 0.0225(8) 0.0068(8) 0.0059(7) -0.0054(8)

loop_
_atom_type_symbol
_atom_type_description
_atom_type_scat_dispersion_real
_atom_type_scat_dispersion_imag
_atom_type_scat_source
C C 0.0033 0.0016 'International Tables Vol C Tables 4.2.6.8 and 6.1.1.4'
H H 0.0000 0.0000 'International Tables Vol C Tables 4.2.6.8 and 6.1.1.4'
N N 0.0061 0.0033 'International Tables Vol C Tables 4.2.6.8 and 6.1.1.4'
O O 0.0106 0.0060 'International Tables Vol C Tables 4.2.6.8 and 6.1.1.4'
S S 0.1246 0.1234 'International Tables Vol C Tables 4.2.6.8 and 6.1.1.4'

loop_
_exptl_crystal_face_index_h
_exptl_crystal_face_index_k
_exptl_crystal_face_index_l
_exptl_crystal_face_perp_dist
1.00 0.00 0.00 0.0330
-1.00 0.00 0.00 0.0330
0.00 0.00 -1.00 0.0710
0.00 0.00 1.00 0.0690
1.00 0.00 -1.00 0.0830
-1.00 0.00 1.00 0.0800
-1.00 1.00 0.00 0.1170
1.00 -1.00 0.00 0.1240

loop_
_geom_angle_atom_site_label_1
_geom_angle_atom_site_label_2
_geom_angle_atom_site_label_3
_geom_angle
C2 C1 C8A 119.00(14)
C2 C1 H1 120.5
C8A C1 H1 120.5
C1 C2 C3 123.01(14)
C1 C2 O9 118.64(14)
C3 C2 O9 118.07(13)
C4 C3 C2 118.92(14)
C4 C3 H3 120.5
C2 C3 H3 120.5
C3 C4 C4A 120.91(14)
C3 C4 H4 119.5
C4A C4 H4 119.5
C4 C4A C5 122.06(14)
C4 C4A C8A 118.94(13)
C5 C4A C8A 118.99(13)
C6 C5 C4A 120.45(14)
C6 C5 H5 119.8
C4A C5 H5 119.8
C5 C6 C7 120.62(14)
C5 C6 H6 119.7
C7 C6 H6 119.7
C8 C7 C6 120.27(14)
C8 C7 H7 119.9
C6 C7 H7 119.9
C7 C8 C8A 120.71(14)
C7 C8 H8 119.6
C8A C8 H8 119.6
C8 C8A C1 121.84(14)
C8 C8A C4A 118.95(13)
C1 C8A C4A 119.21(13)
C10 O9 C2 119.25(11)
N12 C10 O9 110.39(13)
N12 C10 S11 125.11(12)
O9 C10 S11 124.48(11)
C10 N12 C13 122.67(13)
C10 N12 C20 118.99(13)
C13 N12 C20 118.31(12)
C18 C13 C14 120.59(14)
C18 C13 N12 120.57(13)
C14 C13 N12 118.82(14)
C13 C14 C15 120.49(15)
C13 C14 H14 119.8
C15 C14 H14 119.8
C16 C15 C14 118.68(14)
C16 C15 C19 121.09(15)
C14 C15 C19 120.23(15)
C15 C16 C17 120.73(15)
C15 C16 H16 119.6
C17 C16 H16 119.6
C18 C17 C16 120.36(15)
C18 C17 H17 119.8
C16 C17 H17 119.8
C13 C18 C17 119.13(14)
C13 C18 H18 120.4
C17 C18 H18 120.4
C15 C19 H19A 109.5
C15 C19 H19B 109.5
H19A C19 H19B 109.5
C15 C19 H19C 109.5
H19A C19 H19C 109.5
H19B C19 H19C 109.5
C15 C19 H19D 109.5
H19A C19 H19D 141.1
H19B C19 H19D 56.3
H19C C19 H19D 56.3
C15 C19 H19E 109.5
H19A C19 H19E 56.3
H19B C19 H19E 141.1
H19C C19 H19E 56.3
H19D C19 H19E 109.5
C15 C19 H19F 109.5
H19A C19 H19F 56.3
H19B C19 H19F 56.3
H19C C19 H19F 141.1
H19D C19 H19F 109.5
H19E C19 H19F 109.5
N12 C20 H20A 109.5
N12 C20 H20B 109.5
H20A C20 H20B 109.5
N12 C20 H20C 109.5
H20A C20 H20C 109.5
H20B C20 H20C 109.5

loop_
_geom_bond_atom_site_label_1
_geom_bond_atom_site_label_2
_geom_bond_distance
C1 C2 1.360(2)
C1 C8A 1.422(2)
C1 H1 0.9500
C2 C3 1.400(2)
C2 O9 1.4103(17)
C3 C4 1.371(2)
C3 H3 0.9500
C4 C4A 1.419(2)
C4 H4 0.9500
C4A C5 1.420(2)
C4A C8A 1.424(2)
C5 C6 1.375(2)
C5 H5 0.9500
C6 C7 1.409(2)
C6 H6 0.9500
C7 C8 1.371(2)
C7 H7 0.9500
C8 C8A 1.422(2)
C8 H8 0.9500
O9 C10 1.3556(18)
C10 N12 1.3444(19)
C10 S11 1.6567(15)
N12 C13 1.4432(19)
N12 C20 1.464(2)
C13 C18 1.387(2)
C13 C14 1.392(2)
C14 C15 1.393(2)
C14 H14 0.9500
C15 C16 1.391(2)
C15 C19 1.515(2)
C16 C17 1.393(2)
C16 H16 0.9500
C17 C18 1.388(2)
C17 H17 0.9500
C18 H18 0.9500
C19 H19A 0.9800
C19 H19B 0.9800
C19 H19C 0.9800
C19 H19D 0.9800
C19 H19E 0.9800
C19 H19F 0.9800
C20 H20A 0.9800
C20 H20B 0.9800
C20 H20C 0.9800

loop_
_geom_torsion_atom_site_label_1
_geom_torsion_atom_site_label_2
_geom_torsion_atom_site_label_3
_geom_torsion_atom_site_label_4
_geom_torsion
C8A C1 C2 C3 -0.5(2)
C8A C1 C2 O9 -174.37(12)
C1 C2 C3 C4 0.2(2)
O9 C2 C3 C4 174.07(13)
C2 C3 C4 C4A 0.4(2)
C3 C4 C4A C5 178.65(14)
C3 C4 C4A C8A -0.6(2)
C4 C4A C5 C6 -178.88(14)
C8A C4A C5 C6 0.3(2)
C4A C5 C6 C7 -0.8(2)
C5 C6 C7 C8 0.3(2)
C6 C7 C8 C8A 0.7(2)
C7 C8 C8A C1 178.50(14)
C7 C8 C8A C4A -1.1(2)
C2 C1 C8A C8 -179.32(13)
C2 C1 C8A C4A 0.3(2)
C4 C4A C8A C8 179.85(13)
C5 C4A C8A C8 0.6(2)
C4 C4A C8A C1 0.2(2)
C5 C4A C8A C1 -179.01(13)
C1 C2 O9 C10 -95.70(17)
C3 C2 O9 C10 90.12(16)
C2 O9 C10 N12 176.07(13)
C2 O9 C10 S11 -5.5(2)
O9 C10 N12 C13 -1.6(2)
S11 C10 N12 C13 179.98(12)
O9 C10 N12 C20 176.37(14)
S11 C10 N12 C20 -2.0(2)
C10 N12 C13 C18 -60.3(2)
C20 N12 C13 C18 121.69(16)
C10 N12 C13 C14 121.42(16)
C20 N12 C13 C14 -56.6(2)
C18 C13 C14 C15 0.6(2)
N12 C13 C14 C15 178.91(13)
C13 C14 C15 C16 0.6(2)
C13 C14 C15 C19 -178.98(14)
C14 C15 C16 C17 -0.8(2)
C19 C15 C16 C17 178.78(15)
C15 C16 C17 C18 -0.2(2)
C14 C13 C18 C17 -1.7(2)
N12 C13 C18 C17 -179.95(14)
C16 C17 C18 C13 1.5(2)

_cod_database_fobs_code 2021308
